data_7203567
loop_
_publ_author_name
'Choudhury, Angshuman R.'
'Winterton, Neil'
'Steiner, Alexander'
'Cooper, Andrew I.'
'Johnson, Kathleen A.'

_publ_section_title
;
 In situ crystallization of ionic liquids with melting points below ?25
 ?C
;
_journal_issue 10
_journal_name_full CrystEngComm
_journal_page_first 742
_journal_paper_doi 10.1039/b609598d
_journal_volume 8
_journal_year 2006
_chemical_compound_source 'see text'
_chemical_formula_moiety 'C6 H11 N2, C F3 O3 S'
_chemical_formula_sum 'C7 H11 F3 N2 O3 S'
_chemical_formula_weight 260.25
_chemical_name_common '1-ethyl-3-methylimidazolium trifluoromethanesulfonate'
_chemical_name_systematic
;
1-ethyl-3-methylimidazolium trifluoromethanesulfonate
;
_space_group_IT_number 61
_symmetry_cell_setting orthorhombic
_symmetry_Int_Tables_number 61
_symmetry_space_group_name_Hall '-P 2ac 2ab'
_symmetry_space_group_name_H-M 'P b c a'
_atom_sites_solution_hydrogens geom
_atom_sites_solution_primary direct
_atom_sites_solution_secondary difmap
_audit_creation_date 'Aug 04 14:01:15 2006'
_audit_creation_method 'PLATON <TABLE ACC> option'
_audit_update_record ' ?'
_cell_angle_alpha 90
_cell_angle_beta 90
_cell_angle_gamma 90
_cell_formula_units_Z 8
_cell_length_a 10.183(5)
_cell_length_b 12.384(7)
_cell_length_c 18.294(8)
_cell_measurement_reflns_used 739
_cell_measurement_temperature 150
_cell_measurement_theta_max 17.83
_cell_measurement_theta_min 2.19
_cell_volume 2307(2)
_computing_cell_refinement 'Bruker SMART V5.628, (Bruker, 2004)'
_computing_data_collection 'Bruker SMART V5.628, (Bruker, 2004)'
_computing_data_reduction 'Bruker SAINT V6.45a, (Bruker, 2004)'
_computing_molecular_graphics
;
Ortep-32 for Windows (Farrugia, 1997), POV-Ray^TM^ for Windows
Version 3.6 (The POV-Ray Team, 2004) and CAMERON (Watkin et. al., 1993)
;
_computing_publication_material 'PLATON (Spek, 1990)'
_computing_structure_refinement 'SHELXL-97 (Sheldrick, 1997)'
_computing_structure_solution 'SIR92 (Altomare, 1993)'
_diffrn_ambient_temperature 150.0(2)
_diffrn_measured_fraction_theta_full 0.959
_diffrn_measured_fraction_theta_max 0.959
_diffrn_measurement_device_type 'Bruker SMART CCD area detector'
_diffrn_measurement_method '\f and \w scans'
_diffrn_radiation_monochromator graphite
_diffrn_radiation_source 'fine-focus sealed tube'
_diffrn_radiation_type MoK\a
_diffrn_radiation_wavelength 0.71073
_diffrn_reflns_av_R_equivalents 0.0404
_diffrn_reflns_av_sigmaI/netI 0.0363
_diffrn_reflns_limit_h_max 10
_diffrn_reflns_limit_h_min -11
_diffrn_reflns_limit_k_max 12
_diffrn_reflns_limit_k_min -14
_diffrn_reflns_limit_l_max 12
_diffrn_reflns_limit_l_min -22
_diffrn_reflns_number 10196
_diffrn_reflns_theta_full 25.34
_diffrn_reflns_theta_max 25.34
_diffrn_reflns_theta_min 2.23
_exptl_absorpt_coefficient_mu 0.316
_exptl_absorpt_correction_type none
_exptl_crystal_colour Colorless
_exptl_crystal_density_diffrn 1.499
_exptl_crystal_density_method 'Not Measured'
_exptl_crystal_description Rod
_exptl_crystal_F_000 1072
_exptl_crystal_size_max 0.6
_exptl_crystal_size_mid 0.3
_exptl_crystal_size_min 0.3
_refine_diff_density_max 0.350
_refine_diff_density_min -0.286
_refine_diff_density_rms 0.066
_refine_ls_extinction_method none
_refine_ls_goodness_of_fit_ref 1.139
_refine_ls_hydrogen_treatment constr
_refine_ls_matrix_type full
_refine_ls_number_parameters 147
_refine_ls_number_reflns 2028
_refine_ls_number_restraints 0
_refine_ls_restrained_S_all 1.139
_refine_ls_R_factor_all 0.0738
_refine_ls_R_factor_gt 0.0519
_refine_ls_shift/su_max 0.000
_refine_ls_shift/su_mean 0.000
_refine_ls_structure_factor_coef Fsqd
_refine_ls_weighting_details 'calc w=1/[\s^2^(Fo^2^)+(0.0358P)^2^+4.3360P] where P=(Fo^2^+2Fc^2^)/3'
_refine_ls_weighting_scheme calc
_refine_ls_wR_factor_gt 0.1249
_refine_ls_wR_factor_ref 0.1341
_reflns_number_gt 1535
_reflns_number_total 2028
_reflns_threshold_expression >2sigma(I)
_cod_data_source_file b609598d.txt
_cod_data_source_block il12_150
_cod_depositor_comments
;
The following automatic conversions were performed:
'_symmetry_cell_setting' value 'Orthorhombic' changed to 'orthorhombic'
according to '/home/saulius/struct/CIF-dictionaries/cif_core.dic'
dictionary named 'cif_core.dic' version 2.4.1 from
2010-06-29.

'_exptl_absorpt_correction_type' value 'None' changed to
'none' according to '/home/saulius/struct/CIF-dictionaries/cif_core.dic'
dictionary named 'cif_core.dic' version 2.4.1 from 2010-06-29.

Automatic conversion script
Id: cif_fix_enum 1527 2010-12-29 10:47:43Z saulius 
;
_cod_database_code 7203567

loop_
_symmetry_equiv_pos_site_id
_symmetry_equiv_pos_as_xyz
1 x,y,z
2 1/2-x,-y,1/2+z
3 1/2+x,1/2-y,-z
4 -x,1/2+y,1/2-z
5 -x,-y,-z
6 1/2+x,y,1/2-z
7 1/2-x,1/2+y,z
8 x,1/2-y,1/2+z

loop_
_atom_site_label
_atom_site_type_symbol
_atom_site_fract_x
_atom_site_fract_y
_atom_site_fract_z
_atom_site_U_iso_or_equiv
_atom_site_adp_type
_atom_site_occupancy
_atom_site_symmetry_multiplicity
_atom_site_calc_flag
_atom_site_refinement_flags
_atom_site_disorder_assembly
_atom_site_disorder_group
S1 S 0.02018(9) 0.30651(7) 0.15056(5) 0.0308(3) Uani 1 1 d . . .
F3 F 0.1410(3) 0.2493(2) 0.03140(13) 0.0742(9) Uani 1 1 d . . .
F2 F -0.0624(3) 0.2826(3) 0.01643(14) 0.0827(10) Uani 1 1 d . . .
F1 F 0.0735(3) 0.4117(2) 0.03107(14) 0.0759(9) Uani 1 1 d . . .
O1 O -0.0832(2) 0.3828(2) 0.16363(15) 0.0444(7) Uani 1 1 d . . .
O2 O -0.0129(3) 0.1967(2) 0.16358(14) 0.0450(7) Uani 1 1 d . . .
O3 O 0.1456(2) 0.3398(2) 0.17835(14) 0.0400(7) Uani 1 1 d . . .
N1 N 0.5597(3) 0.3207(2) 0.15552(16) 0.0361(7) Uani 1 1 d . . .
C2 C 0.4388(4) 0.2849(3) 0.16102(18) 0.0310(8) Uani 1 1 d . . .
H2 H 0.3642 0.3278 0.1650 0.037 Uiso 1 1 calc R . .
N3 N 0.4401(3) 0.1779(2) 0.15994(16) 0.0363(7) Uani 1 1 d . . .
C4 C 0.5670(3) 0.1444(3) 0.15449(19) 0.0342(8) Uani 1 1 d . . .
H4 H 0.5961 0.0733 0.1528 0.041 Uiso 1 1 calc R . .
C5 C 0.6422(4) 0.2335(3) 0.1520(2) 0.0379(9) Uani 1 1 d . . .
H5 H 0.7333 0.2355 0.1486 0.045 Uiso 1 1 calc R . .
C6 C 0.5976(4) 0.4351(3) 0.1538(2) 0.0425(10) Uani 1 1 d . . .
H6A H 0.6698 0.4467 0.1875 0.051 Uiso 1 1 calc R . .
H6B H 0.5241 0.4788 0.1700 0.051 Uiso 1 1 calc R . .
C7 C 0.6384(5) 0.4706(3) 0.0786(2) 0.0552(12) Uani 1 1 d . . .
H7A H 0.7123 0.4286 0.0628 0.083 Uiso 1 1 calc R . .
H7B H 0.6622 0.5456 0.0797 0.083 Uiso 1 1 calc R . .
H7C H 0.5667 0.4604 0.0452 0.083 Uiso 1 1 calc R . .
C8 C 0.3255(4) 0.1083(3) 0.1644(3) 0.0513(11) Uani 1 1 d . . .
H8A H 0.2547 0.1467 0.1873 0.077 Uiso 1 1 calc R . .
H8B H 0.3465 0.0454 0.1927 0.077 Uiso 1 1 calc R . .
H8C H 0.2997 0.0868 0.1160 0.077 Uiso 1 1 calc R . .
C9 C 0.0437(5) 0.3128(4) 0.0526(2) 0.0491(11) Uani 1 1 d . . .

loop_
_atom_site_aniso_label
_atom_site_aniso_U_11
_atom_site_aniso_U_22
_atom_site_aniso_U_33
_atom_site_aniso_U_23
_atom_site_aniso_U_13
_atom_site_aniso_U_12
S1 0.0296(5) 0.0326(5) 0.0303(4) 0.0000(4) 0.0000(4) 0.0030(4)
F1 0.114(2) 0.0643(19) 0.0492(15) 0.0215(13) 0.0132(15) 0.0005(17)
F2 0.085(2) 0.119(3) 0.0445(15) -0.0093(15) -0.0278(14) -0.0042(19)
F3 0.093(2) 0.082(2) 0.0476(14) -0.0086(13) 0.0239(15) 0.0267(17)
O1 0.0341(15) 0.0446(16) 0.0545(17) -0.0027(13) 0.0050(13) 0.0107(12)
O2 0.0488(17) 0.0379(15) 0.0482(15) 0.0007(13) 0.0025(13) -0.0086(13)
O3 0.0327(15) 0.0420(16) 0.0453(15) -0.0029(12) -0.0039(12) -0.0018(12)
N1 0.0325(18) 0.0387(19) 0.0372(16) -0.0072(14) -0.0047(14) 0.0047(14)
C2 0.030(2) 0.027(2) 0.0357(19) -0.0015(15) 0.0000(15) 0.0044(15)
N3 0.0346(18) 0.039(2) 0.0357(16) 0.0026(14) -0.0018(13) -0.0013(14)
C4 0.032(2) 0.033(2) 0.0376(19) -0.0026(16) 0.0007(16) 0.0086(16)
C5 0.030(2) 0.040(2) 0.043(2) -0.0030(18) -0.0027(18) 0.0071(17)
C6 0.041(2) 0.031(2) 0.056(2) -0.0088(18) -0.003(2) 0.0002(17)
C7 0.070(3) 0.040(2) 0.055(3) 0.005(2) -0.017(2) -0.001(2)
C8 0.040(2) 0.040(2) 0.075(3) 0.009(2) 0.004(2) 0.0001(19)
C9 0.062(3) 0.051(3) 0.0339(19) 0.0000(19) -0.004(2) 0.009(2)

loop_
_atom_type_symbol
_atom_type_description
_atom_type_scat_dispersion_real
_atom_type_scat_dispersion_imag
_atom_type_scat_source
S S 0.1246 0.1234 'International Tables Vol C Tables 4.2.6.8 and 6.1.1.4'
O O 0.0106 0.0060 'International Tables Vol C Tables 4.2.6.8 and 6.1.1.4'
N N 0.0061 0.0033 'International Tables Vol C Tables 4.2.6.8 and 6.1.1.4'
F F 0.0171 0.0103 'International Tables Vol C Tables 4.2.6.8 and 6.1.1.4'
H H 0.0000 0.0000 'International Tables Vol C Tables 4.2.6.8 and 6.1.1.4'
C C 0.0033 0.0016 'International Tables Vol C Tables 4.2.6.8 and 6.1.1.4'

loop_
_geom_angle_atom_site_label_1
_geom_angle_atom_site_label_2
_geom_angle_atom_site_label_3
_geom_angle
_geom_angle_site_symmetry_1
_geom_angle_site_symmetry_3
_geom_angle_publ_flag
O2 S1 O1 115.39(17) . . ?
O2 S1 O3 115.25(16) . . ?
O1 S1 O3 113.85(16) . . ?
O2 S1 C9 103.79(18) . . ?
O1 S1 C9 103.54(18) . . ?
O3 S1 C9 102.74(19) . . ?
C2 N3 C4 108.4(3) . . ?
C2 N3 C8 125.8(3) . . ?
C4 N3 C8 125.8(3) . . ?
N1 C2 N3 109.1(3) . . ?
N1 C2 H2 125.4 . . ?
N3 C2 H2 125.4 . . ?
C2 N1 C5 108.2(3) . . ?
C2 N1 C6 125.1(3) . . ?
C5 N1 C6 126.7(3) . . ?
C5 C4 N3 107.1(3) . . ?
C5 C4 H4 126.5 . . ?
N3 C4 H4 126.5 . . ?
N1 C6 C7 112.0(3) . . ?
N1 C6 H6A 109.2 . . ?
C7 C6 H6A 109.2 . . ?
N1 C6 H6B 109.2 . . ?
C7 C6 H6B 109.2 . . ?
H6A C6 H6B 107.9 . . ?
C4 C5 N1 107.2(3) . . ?
C4 C5 H5 126.4 . . ?
N1 C5 H5 126.4 . . ?
F2 C9 F1 107.5(4) . . ?
F2 C9 F3 107.3(3) . . ?
F1 C9 F3 106.9(4) . . ?
F2 C9 S1 112.1(3) . . ?
F1 C9 S1 111.4(3) . . ?
F3 C9 S1 111.4(3) . . ?
N3 C8 H8A 109.5 . . ?
N3 C8 H8B 109.5 . . ?
H8A C8 H8B 109.5 . . ?
N3 C8 H8C 109.5 . . ?
H8A C8 H8C 109.5 . . ?
H8B C8 H8C 109.5 . . ?
C6 C7 H7A 109.5 . . ?
C6 C7 H7B 109.5 . . ?
H7A C7 H7B 109.5 . . ?
C6 C7 H7C 109.5 . . ?
H7A C7 H7C 109.5 . . ?
H7B C7 H7C 109.5 . . ?

loop_
_geom_bond_atom_site_label_1
_geom_bond_atom_site_label_2
_geom_bond_distance
_geom_bond_site_symmetry_2
_geom_bond_publ_flag
S1 O2 1.421(3) . ?
S1 O1 1.434(3) . ?
S1 O3 1.435(3) . ?
S1 C9 1.809(4) . ?
N3 C2 1.325(5) . ?
N3 C4 1.361(5) . ?
N3 C8 1.454(5) . ?
C2 N1 1.312(5) . ?
C2 H2 0.9300 . ?
N1 C5 1.370(5) . ?
N1 C6 1.468(5) . ?
C4 C5 1.343(5) . ?
C4 H4 0.9300 . ?
F3 C9 1.322(5) . ?
F2 C9 1.321(5) . ?
F1 C9 1.322(5) . ?
C6 C7 1.503(6) . ?
C6 H6A 0.9700 . ?
C6 H6B 0.9700 . ?
C5 H5 0.9300 . ?
C8 H8A 0.9600 . ?
C8 H8B 0.9600 . ?
C8 H8C 0.9600 . ?
C7 H7A 0.9600 . ?
C7 H7B 0.9600 . ?
C7 H7C 0.9600 . ?

loop_
_geom_torsion_atom_site_label_1
_geom_torsion_atom_site_label_2
_geom_torsion_atom_site_label_3
_geom_torsion_atom_site_label_4
_geom_torsion
_geom_torsion_site_symmetry_1
_geom_torsion_site_symmetry_2
_geom_torsion_site_symmetry_3
_geom_torsion_site_symmetry_4
_geom_torsion_publ_flag
C4 N3 C2 N1 0.8(4) . . . . ?
C8 N3 C2 N1 -179.6(3) . . . . ?
N3 C2 N1 C5 -1.1(4) . . . . ?
N3 C2 N1 C6 179.2(3) . . . . ?
C2 N3 C4 C5 -0.2(4) . . . . ?
C8 N3 C4 C5 -179.8(4) . . . . ?
C2 N1 C6 C7 -106.3(4) . . . . ?
C5 N1 C6 C7 74.0(5) . . . . ?
N3 C4 C5 N1 -0.4(4) . . . . ?
C2 N1 C5 C4 0.9(4) . . . . ?
C6 N1 C5 C4 -179.3(3) . . . . ?
O2 S1 C9 F2 58.5(3) . . . . ?
O1 S1 C9 F2 -62.4(3) . . . . ?
O3 S1 C9 F2 178.9(3) . . . . ?
O2 S1 C9 F1 179.0(3) . . . . ?
O1 S1 C9 F1 58.1(4) . . . . ?
O3 S1 C9 F1 -60.6(3) . . . . ?
O2 S1 C9 F3 -61.7(3) . . . . ?
O1 S1 C9 F3 177.4(3) . . . . ?
O3 S1 C9 F3 58.7(3) . . . . ?

loop_
_cod_related_entry_id
_cod_related_entry_database
_cod_related_entry_code
1 ChemSpider 2039629
